data_4515423
loop_
_publ_author_name
'Desai, Aamod V.'
'Joarder, Biplab'
'Roy, Arkendu'
'Samanta, Partha'
'Babarao, Ravichandar'
'Ghosh, Sujit K.'

_publ_section_title
;
 Multifunctional Behavior of Sulfonate-Based Hydrolytically Stable
 Microporous Metal-Organic Frameworks.
;
_journal_issue 45
_journal_name_full 'ACS applied materials &amp; interfaces'
_journal_page_first 39049
_journal_page_last 39055
_journal_paper_doi 10.1021/acsami.8b14420
_journal_volume 10
_journal_year 2018
_chemical_absolute_configuration unk
_chemical_formula_sum 'C64 H48 Cd2 N14 O10 S3'
_chemical_formula_weight 1494.14
_space_group_crystal_system orthorhombic
_space_group_IT_number 17
_space_group_name_Hall 'P 2c 2'
_space_group_name_H-M_alt 'P 2 2 21'
_atom_sites_solution_hydrogens geom
_audit_creation_method SHELXL-2018/1
_cell_angle_alpha 90
_cell_angle_beta 90
_cell_angle_gamma 90
_cell_formula_units_Z 2
_cell_length_a 9.513(5)
_cell_length_b 15.181(8)
_cell_length_c 25.601(14)
_cell_measurement_reflns_used 9646
_cell_measurement_temperature 150(2)
_cell_measurement_theta_max 22.83
_cell_measurement_theta_min 2.28
_cell_volume 3697(3)
_computing_cell_refinement 'Bruker SAINT'
_computing_data_collection 'Bruker APEX3'
_computing_data_reduction 'Bruker SAINT'
_computing_molecular_graphics 'Bruker SHELXTL'
_computing_publication_material 'Bruker SHELXTL'
_computing_structure_refinement 'SHELXL-2018/1 (Sheldrick, 2018)'
_computing_structure_solution 'SHELXT 2014/4 (Sheldrick, 2014)'
_diffrn_ambient_temperature 150(2)
_diffrn_measured_fraction_theta_full 0.999
_diffrn_measured_fraction_theta_max 0.999
_diffrn_measurement_device_type 'Bruker APEX3 Photon 100 CMOS chip'
_diffrn_measurement_method '\f and \w scans'
_diffrn_radiation_type MoK\a
_diffrn_radiation_wavelength 0.71073
_diffrn_reflns_av_R_equivalents 0.1308
_diffrn_reflns_av_unetI/netI 0.0932
_diffrn_reflns_Laue_measured_fraction_full 0.999
_diffrn_reflns_Laue_measured_fraction_max 0.999
_diffrn_reflns_limit_h_max 11
_diffrn_reflns_limit_h_min -11
_diffrn_reflns_limit_k_max 18
_diffrn_reflns_limit_k_min -18
_diffrn_reflns_limit_l_max 31
_diffrn_reflns_limit_l_min -31
_diffrn_reflns_number 50483
_diffrn_reflns_point_group_measured_fraction_full 0.999
_diffrn_reflns_point_group_measured_fraction_max 0.999
_diffrn_reflns_theta_full 25.242
_diffrn_reflns_theta_max 26.000
_diffrn_reflns_theta_min 2.284
_diffrn_source 'Micro-focus X-ray source'
_exptl_absorpt_coefficient_mu 0.721
_exptl_absorpt_correction_T_max 0.7457
_exptl_absorpt_correction_T_min 0.5555
_exptl_absorpt_correction_type multi-scan
_exptl_absorpt_process_details 'multi-scan absorption correction'
_exptl_crystal_colour Colourless
_exptl_crystal_density_diffrn 1.342
_exptl_crystal_description Petal
_exptl_crystal_F_000 1508
_exptl_crystal_size_max 0.180
_exptl_crystal_size_mid 0.160
_exptl_crystal_size_min 0.140
_refine_diff_density_max 1.270
_refine_diff_density_min -1.551
_refine_diff_density_rms 0.108
_refine_ls_abs_structure_details
;
 Flack x determined using 1699 quotients [(I+)-(I-)]/[(I+)+(I-)]
 (Parsons, Flack and Wagner, Acta Cryst. B69 (2013) 249-259).
;
_refine_ls_abs_structure_Flack 0.022(16)
_refine_ls_extinction_method none
_refine_ls_goodness_of_fit_ref 1.036
_refine_ls_hydrogen_treatment constr
_refine_ls_matrix_type full
_refine_ls_number_parameters 429
_refine_ls_number_reflns 7292
_refine_ls_number_restraints 294
_refine_ls_restrained_S_all 1.018
_refine_ls_R_factor_all 0.1101
_refine_ls_R_factor_gt 0.0694
_refine_ls_shift/su_max 0.001
_refine_ls_shift/su_mean 0.000
_refine_ls_structure_factor_coef Fsqd
_refine_ls_weighting_details 'w=1/[\s^2^(Fo^2^)+(0.0747P)^2^+9.4809P] where P=(Fo^2^+2Fc^2^)/3'
_refine_ls_weighting_scheme calc
_refine_ls_wR_factor_gt 0.1485
_refine_ls_wR_factor_ref 0.1664
_reflns_Friedel_coverage 0.779
_reflns_Friedel_fraction_full 1.000
_reflns_Friedel_fraction_max 1.000
_reflns_number_gt 5204
_reflns_number_total 7292
_reflns_threshold_expression 'I > 2\s(I)'
_cod_data_source_file am8b14420_si_001.cif
_cod_data_source_block IPM-301
_cod_database_code 4515423
_shelx_shelxl_version_number 2018/1
_shelx_space_group_comment
;
The symmetry employed for this shelxl refinement is uniquely defined
by the following loop, which should always be used as a source of
symmetry information in preference to the above space-group names.
They are only intended as comments.
;

loop_
_space_group_symop_operation_xyz
'x, y, z'
'-x, -y, z+1/2'
'-x, y, -z+1/2'
'x, -y, -z'

loop_
_atom_site_label
_atom_site_type_symbol
_atom_site_fract_x
_atom_site_fract_y
_atom_site_fract_z
_atom_site_U_iso_or_equiv
_atom_site_adp_type
_atom_site_occupancy
_atom_site_site_symmetry_order
_atom_site_calc_flag
_atom_site_refinement_flags_posn
_atom_site_refinement_flags_adp
_atom_site_refinement_flags_occupancy
_atom_site_disorder_assembly
_atom_site_disorder_group
C1 C 0.9617(15) 1.2554(10) 0.9690(6) 0.066(4) Uani 1 1 d . U . A 1
H1 H 0.928912 1.305622 0.985834 0.079 Uiso 1 1 calc R U . A 1
C2 C 0.8854(16) 1.1816(11) 0.9561(6) 0.081(5) Uani 1 1 d . U . A 1
H2 H 0.791108 1.172240 0.963903 0.098 Uiso 1 1 calc R U . A 1
C3 C 1.0888(14) 1.1599(7) 0.9280(5) 0.048(3) Uani 1 1 d . U . A 1
H3 H 1.163678 1.132269 0.911346 0.058 Uiso 1 1 calc R U . A 1
C4 C 0.9163(14) 1.0469(8) 0.9045(4) 0.045(3) Uani 1 1 d . U . A 1
C5 C 0.8022(17) 0.9991(8) 0.9230(4) 0.059(4) Uani 1 1 d . U . A 1
H5 H 0.754875 1.018255 0.952689 0.071 Uiso 1 1 calc R U . A 1
C6 C 0.7589(15) 0.9247(8) 0.8982(4) 0.055(4) Uani 1 1 d . U . A 1
H6 H 0.683760 0.892046 0.911027 0.066 Uiso 1 1 calc R U . A 1
C7 C 0.8304(13) 0.8981(7) 0.8524(4) 0.039(3) Uani 1 1 d . U . A 1
C8 C 0.9447(13) 0.9452(8) 0.8348(4) 0.043(3) Uani 1 1 d . U . A 1
H8 H 0.994406 0.925966 0.805632 0.051 Uiso 1 1 calc R U . A 1
C9 C 0.9850(14) 1.0203(8) 0.8601(4) 0.045(3) Uani 1 1 d . U . A 1
H9 H 1.059363 1.053621 0.847176 0.055 Uiso 1 1 calc R U . A 1
C10 C 0.7660(12) 0.8267(7) 0.7689(4) 0.040(3) Uani 1 1 d . U . A 1
C11 C 0.7091(15) 0.8983(7) 0.7447(4) 0.043(3) Uani 1 1 d . U . A 1
H11 H 0.687254 0.948278 0.764051 0.052 Uiso 1 1 calc R U . A 1
C12 C 0.6833(14) 0.8971(8) 0.6908(4) 0.046(3) Uani 1 1 d . U . A 1
H12 H 0.641081 0.944971 0.674480 0.056 Uiso 1 1 calc R U . A 1
C13 C 0.7216(14) 0.8234(8) 0.6624(4) 0.043(3) Uani 1 1 d . U . A 1
C14 C 0.7783(16) 0.7518(8) 0.6860(4) 0.049(3) Uani 1 1 d . U . A 1
H14 H 0.800354 0.702043 0.666488 0.059 Uiso 1 1 calc R U . A 1
C15 C 0.8040(15) 0.7528(8) 0.7408(4) 0.049(3) Uani 1 1 d . U . A 1
H15 H 0.845384 0.704722 0.757236 0.059 Uiso 1 1 calc R U . A 1
C16 C 0.640(2) 0.8838(10) 0.5780(5) 0.078(5) Uani 1 1 d . U . A 1
H16 H 0.620045 0.940418 0.589773 0.094 Uiso 1 1 calc R U . A 1
C17 C 0.6164(19) 0.8533(10) 0.5290(5) 0.075(5) Uani 1 1 d . U . A 1
H17 H 0.582165 0.885565 0.500875 0.090 Uiso 1 1 calc R U . A 1
C18 C 0.7020(16) 0.7483(7) 0.5770(4) 0.045(3) Uani 1 1 d . U . A 1
H18 H 0.736096 0.694161 0.588275 0.054 Uiso 1 1 calc R U . A 1
C19 C 0.7386(15) 0.7466(7) 0.8510(4) 0.047(4) Uani 1 1 d . U . A 1
C20 C 0.8194(15) 0.7098(8) 0.8900(4) 0.053(4) Uani 1 1 d . U . A 1
H20 H 0.902417 0.737190 0.900244 0.063 Uiso 1 1 calc R U . A 1
C21 C 0.7783(16) 0.6327(7) 0.9140(4) 0.048(3) Uani 1 1 d . U . A 1
H21 H 0.834398 0.607584 0.939781 0.057 Uiso 1 1 calc R U . A 1
C22 C 0.6565(13) 0.5938(7) 0.9000(4) 0.037(3) Uani 1 1 d . U . A 1
C23 C 0.5738(14) 0.6291(8) 0.8616(5) 0.046(3) Uani 1 1 d . U . A 1
H23 H 0.490873 0.600886 0.852112 0.055 Uiso 1 1 calc R U . A 1
C24 C 0.6118(14) 0.7054(7) 0.8369(5) 0.045(3) Uani 1 1 d . U . A 1
H24 H 0.554659 0.729656 0.811183 0.054 Uiso 1 1 calc R U . A 1
C25 C 0.7013(17) 0.4450(9) 0.9375(6) 0.070(4) Uani 1 1 d . U . A 1
H25 H 0.799019 0.445126 0.936641 0.084 Uiso 1 1 calc R U . A 1
C26 C 0.6166(15) 0.3794(8) 0.9536(6) 0.059(4) Uani 1 1 d . U . A 1
H26 H 0.648168 0.325528 0.966342 0.071 Uiso 1 1 calc R U . A 1
C27 C 0.4877(14) 0.4837(7) 0.9301(4) 0.038(3) Uani 1 1 d . U . A 1
H27 H 0.409826 0.518610 0.922821 0.046 Uiso 1 1 calc R U . A 1
C28 C 0.5442(15) 0.1627(9) 0.8216(4) 0.052(3) Uani 1 1 d . U . A 1
C29 C 0.6864(16) 0.1598(10) 0.8199(5) 0.063(4) Uani 1 1 d . U . A 1
H29 H 0.737699 0.159635 0.850786 0.076 Uiso 1 1 calc R U . A 1
C30 C 0.7575(15) 0.1572(10) 0.7713(6) 0.068(4) Uani 1 1 d . U . A 1
H30 H 0.854982 0.152599 0.770711 0.082 Uiso 1 1 calc R U . A 1
C31 C 0.6876(13) 0.1612(8) 0.7267(5) 0.047(3) Uani 1 1 d . U . A 1
H31 H 0.736934 0.163438 0.695343 0.057 Uiso 1 1 calc R U . A 1
C32 C 0.5387(14) 0.1621(7) 0.7259(4) 0.046(3) Uani 1 1 d . U . A 1
Cd01 Cd 0.28841(9) 0.32158(5) 0.95925(3) 0.0370(2) Uani 1 1 d . . . A 1
N1 N 1.0948(11) 1.2400(7) 0.9520(5) 0.056(3) Uani 1 1 d . U . A 1
N2 N 0.9647(10) 1.1286(6) 0.9320(4) 0.041(2) Uani 1 1 d . U . A 1
N3 N 0.7833(13) 0.8228(6) 0.8243(3) 0.050(2) Uani 1 1 d . U . A 1
N4 N 0.6948(13) 0.8204(7) 0.6062(4) 0.061(3) Uani 1 1 d . U . A 1
N5 N 0.6531(12) 0.7649(7) 0.5289(4) 0.050(3) Uani 1 1 d . U . A 1
N6 N 0.6159(12) 0.5090(6) 0.9233(4) 0.042(2) Uani 1 1 d . U . A 1
N7 N 0.4792(12) 0.4019(6) 0.9487(4) 0.046(3) Uani 1 1 d . U . A 1
O1 O 0.5646(12) 0.1608(8) 0.9213(4) 0.083(4) Uani 1 1 d . U . A 1
O2 O 0.3750(12) 0.2395(6) 0.8847(3) 0.064(3) Uani 1 1 d . U . A 1
O3 O 0.3706(11) 0.0812(5) 0.8844(3) 0.061(3) Uani 1 1 d . U . A 1
O1S O 0.1938(11) 0.4265(6) 1.0193(4) 0.068(3) Uani 1 1 d . U . . .
O2S O -0.0169(15) 0.500000 1.000000 0.098(6) Uani 1 2 d S TU P . .
S1 S 0.4570(4) 0.1607(2) 0.88317(12) 0.0538(10) Uani 1 1 d . U . A 1
O3S O 0.133(2) 0.5557(10) 1.0615(8) 0.068(6) Uani 0.5 1 d . U P . .
S2 S 0.1194(6) 0.5120(9) 1.0094(5) 0.043(3) Uani 0.5 1 d . U P A .

loop_
_atom_site_aniso_label
_atom_site_aniso_U_11
_atom_site_aniso_U_22
_atom_site_aniso_U_33
_atom_site_aniso_U_23
_atom_site_aniso_U_13
_atom_site_aniso_U_12
C1 0.050(9) 0.077(10) 0.072(10) -0.032(8) 0.005(8) -0.008(7)
C2 0.067(9) 0.100(11) 0.076(9) -0.043(11) 0.008(9) -0.037(10)
C3 0.055(8) 0.032(7) 0.057(7) -0.020(6) -0.002(6) -0.013(6)
C4 0.062(9) 0.037(6) 0.036(6) -0.004(5) 0.000(6) -0.018(6)
C5 0.092(10) 0.058(8) 0.027(6) -0.017(5) 0.020(7) -0.028(9)
C6 0.073(11) 0.048(7) 0.043(7) -0.009(5) 0.016(6) -0.037(7)
C7 0.067(9) 0.023(5) 0.025(5) 0.005(4) -0.009(5) -0.018(5)
C8 0.049(8) 0.047(7) 0.031(6) -0.012(5) 0.012(6) -0.017(6)
C9 0.053(8) 0.043(7) 0.040(7) -0.014(5) 0.008(6) -0.014(6)
C10 0.055(7) 0.037(5) 0.028(5) 0.003(5) 0.009(5) -0.010(6)
C11 0.054(7) 0.040(6) 0.034(6) -0.008(5) 0.001(6) -0.023(7)
C12 0.055(9) 0.041(7) 0.043(6) -0.009(5) 0.005(6) 0.001(6)
C13 0.063(7) 0.039(5) 0.026(5) -0.008(5) -0.004(6) -0.007(7)
C14 0.069(9) 0.041(6) 0.036(6) -0.009(5) 0.000(7) 0.004(7)
C15 0.060(9) 0.043(6) 0.044(6) -0.007(5) -0.005(7) -0.009(7)
C16 0.143(15) 0.045(8) 0.047(8) -0.016(6) -0.016(9) 0.030(9)
C17 0.127(13) 0.061(9) 0.037(8) -0.013(6) -0.029(8) 0.037(9)
C18 0.066(8) 0.038(6) 0.030(6) -0.005(5) 0.005(7) 0.003(7)
C19 0.078(11) 0.038(6) 0.026(5) 0.001(5) 0.002(6) -0.026(6)
C20 0.065(10) 0.057(8) 0.035(6) -0.003(5) 0.002(6) -0.029(7)
C21 0.071(9) 0.032(6) 0.041(6) 0.005(5) -0.004(7) -0.019(7)
C22 0.047(7) 0.025(6) 0.038(6) 0.003(5) 0.002(5) -0.008(5)
C23 0.053(8) 0.040(7) 0.045(7) 0.000(6) -0.007(6) -0.016(6)
C24 0.061(9) 0.031(6) 0.043(7) 0.000(5) 0.006(6) -0.006(6)
C25 0.051(8) 0.066(9) 0.092(10) 0.025(7) -0.028(9) -0.025(9)
C26 0.064(9) 0.038(7) 0.075(9) 0.017(7) -0.023(9) -0.015(7)
C27 0.047(8) 0.031(6) 0.037(6) 0.008(5) 0.017(6) 0.010(6)
C28 0.064(9) 0.061(9) 0.029(6) -0.008(6) 0.014(6) -0.016(7)
C29 0.063(10) 0.087(11) 0.040(7) 0.000(7) 0.014(7) -0.018(9)
C30 0.055(10) 0.086(11) 0.064(9) 0.014(8) 0.013(7) -0.003(8)
C31 0.043(8) 0.048(7) 0.051(7) 0.000(6) 0.022(6) -0.011(6)
C32 0.070(9) 0.029(6) 0.039(6) 0.003(5) 0.022(6) -0.008(6)
Cd01 0.0489(5) 0.0295(4) 0.0324(4) -0.0014(4) 0.0019(4) -0.0078(4)
N1 0.045(7) 0.059(7) 0.064(7) -0.019(6) 0.000(6) -0.004(5)
N2 0.028(6) 0.034(5) 0.062(6) -0.005(5) 0.011(5) 0.002(5)
N3 0.087(7) 0.034(4) 0.029(4) -0.003(4) -0.006(5) -0.017(7)
N4 0.108(9) 0.033(5) 0.044(5) -0.014(5) -0.040(6) 0.021(7)
N5 0.061(7) 0.052(6) 0.036(6) -0.004(5) -0.003(5) -0.003(5)
N6 0.060(7) 0.032(5) 0.036(5) -0.004(4) 0.002(5) -0.007(5)
N7 0.065(7) 0.025(5) 0.047(6) 0.002(4) 0.007(5) -0.012(5)
O1 0.098(8) 0.109(10) 0.042(5) -0.007(6) 0.008(6) -0.028(8)
O2 0.097(8) 0.044(5) 0.051(5) -0.024(4) 0.031(6) -0.018(5)
O3 0.091(7) 0.045(5) 0.047(5) -0.007(4) 0.034(5) -0.017(5)
O1S 0.067(7) 0.044(5) 0.093(7) -0.002(5) -0.013(6) 0.010(5)
O2S 0.037(9) 0.077(11) 0.180(17) -0.008(11) 0.000 0.000
S1 0.076(2) 0.049(2) 0.0368(16) -0.0118(14) 0.0218(17) -0.0244(18)
O3S 0.109(16) 0.018(8) 0.078(14) -0.014(8) 0.017(12) -0.008(10)
S2 0.026(3) 0.037(8) 0.066(10) -0.002(5) -0.003(3) -0.002(3)

loop_
_atom_type_symbol
_atom_type_description
_atom_type_scat_dispersion_real
_atom_type_scat_dispersion_imag
_atom_type_scat_source
C C 0.0033 0.0016 'International Tables Vol C Tables 4.2.6.8 and 6.1.1.4'
H H 0.0000 0.0000 'International Tables Vol C Tables 4.2.6.8 and 6.1.1.4'
N N 0.0061 0.0033 'International Tables Vol C Tables 4.2.6.8 and 6.1.1.4'
O O 0.0106 0.0060 'International Tables Vol C Tables 4.2.6.8 and 6.1.1.4'
S S 0.1246 0.1234 'International Tables Vol C Tables 4.2.6.8 and 6.1.1.4'
Cd Cd -0.8075 1.2024 'International Tables Vol C Tables 4.2.6.8 and 6.1.1.4'

loop_
_geom_angle_atom_site_label_1
_geom_angle_atom_site_label_2
_geom_angle_atom_site_label_3
_geom_angle
_geom_angle_site_symmetry_1
_geom_angle_site_symmetry_3
C2 C1 N1 106.0(13) . .
C2 C1 H1 127.0 . .
N1 C1 H1 127.0 . .
N2 C2 C1 108.7(13) . .
N2 C2 H2 125.6 . .
C1 C2 H2 125.6 . .
N2 C3 N1 109.5(12) . .
N2 C3 H3 125.3 . .
N1 C3 H3 125.3 . .
C5 C4 C9 120.1(11) . .
C5 C4 N2 120.7(10) . .
C9 C4 N2 119.1(11) . .
C6 C5 C4 120.7(11) . .
C6 C5 H5 119.6 . .
C4 C5 H5 119.6 . .
C5 C6 C7 118.6(11) . .
C5 C6 H6 120.7 . .
C7 C6 H6 120.7 . .
C8 C7 C6 120.2(10) . .
C8 C7 N3 119.9(10) . .
C6 C7 N3 119.9(10) . .
C9 C8 C7 119.9(11) . .
C9 C8 H8 120.0 . .
C7 C8 H8 120.0 . .
C8 C9 C4 120.3(11) . .
C8 C9 H9 119.8 . .
C4 C9 H9 119.8 . .
C11 C10 C15 121.0(10) . .
C11 C10 N3 121.9(10) . .
C15 C10 N3 117.0(10) . .
C10 C11 C12 120.4(10) . .
C10 C11 H11 119.8 . .
C12 C11 H11 119.8 . .
C13 C12 C11 118.9(11) . .
C13 C12 H12 120.6 . .
C11 C12 H12 120.6 . .
C14 C13 C12 121.1(10) . .
C14 C13 N4 118.9(10) . .
C12 C13 N4 119.9(11) . .
C13 C14 C15 120.0(10) . .
C13 C14 H14 120.0 . .
C15 C14 H14 120.0 . .
C10 C15 C14 118.5(11) . .
C10 C15 H15 120.8 . .
C14 C15 H15 120.8 . .
N4 C16 C17 108.9(12) . .
N4 C16 H16 125.6 . .
C17 C16 H16 125.6 . .
C16 C17 N5 106.9(12) . .
C16 C17 H17 126.5 . .
N5 C17 H17 126.5 . .
N5 C18 N4 110.2(10) . .
N5 C18 H18 124.9 . .
N4 C18 H18 124.9 . .
C20 C19 N3 121.1(11) . .
C20 C19 C24 119.0(11) . .
N3 C19 C24 119.9(11) . .
C19 C20 C21 120.6(13) . .
C19 C20 H20 119.7 . .
C21 C20 H20 119.7 . .
C22 C21 C20 119.8(13) . .
C22 C21 H21 120.1 . .
C20 C21 H21 120.1 . .
C21 C22 C23 120.9(11) . .
C21 C22 N6 120.1(11) . .
C23 C22 N6 118.8(11) . .
C22 C23 C24 120.8(12) . .
C22 C23 H23 119.6 . .
C24 C23 H23 119.6 . .
C23 C24 C19 119.0(12) . .
C23 C24 H24 120.5 . .
C19 C24 H24 120.5 . .
N6 C25 C26 105.2(13) . .
N6 C25 H25 127.4 . .
C26 C25 H25 127.4 . .
N7 C26 C25 111.2(12) . .
N7 C26 H26 124.4 . .
C25 C26 H26 124.4 . .
N6 C27 N7 112.6(11) . .
N6 C27 H27 123.7 . .
N7 C27 H27 123.7 . .
C29 C28 C32 121.1(10) . 3_656
C29 C28 S1 119.5(10) . .
C32 C28 S1 119.3(10) 3_656 .
C28 C29 C30 120.4(13) . .
C28 C29 H29 119.8 . .
C30 C29 H29 119.8 . .
C31 C30 C29 121.1(13) . .
C31 C30 H30 119.4 . .
C29 C30 H30 119.4 . .
C30 C31 C32 121.0(11) . .
C30 C31 H31 119.5 . .
C32 C31 H31 119.5 . .
C32 C32 C31 120.1(15) 3_656 .
C32 C32 C28 116.2(15) 3_656 3_656
C31 C32 C28 123.7(10) . 3_656
N7 Cd01 N1 168.2(4) . 1_445
N7 Cd01 N5 102.3(4) . 2_665
N1 Cd01 N5 86.9(4) 1_445 2_665
N7 Cd01 O1S 91.2(4) . .
N1 Cd01 O1S 96.5(4) 1_445 .
N5 Cd01 O1S 88.4(3) 2_665 .
N7 Cd01 O3S 92.8(6) . 4_567
N1 Cd01 O3S 84.6(6) 1_445 4_567
N5 Cd01 O3S 139.3(6) 2_665 4_567
O1S Cd01 O3S 53.3(5) . 4_567
N7 Cd01 O2 84.7(3) . .
N1 Cd01 O2 86.0(4) 1_445 .
N5 Cd01 O2 103.6(3) 2_665 .
O1S Cd01 O2 167.8(3) . .
O3S Cd01 O2 115.3(5) 4_567 .
C3 N1 C1 105.0(11) . .
C3 N1 Cd01 124.6(9) . 1_665
C1 N1 Cd01 130.4(9) . 1_665
C3 N2 C2 110.8(11) . .
C3 N2 C4 123.6(10) . .
C2 N2 C4 125.0(11) . .
C19 N3 C10 118.7(9) . .
C19 N3 C7 120.5(8) . .
C10 N3 C7 120.4(9) . .
C16 N4 C18 108.4(10) . .
C16 N4 C13 125.9(10) . .
C18 N4 C13 124.9(10) . .
C18 N5 C17 105.5(10) . .
C18 N5 Cd01 121.6(8) . 2_664
C17 N5 Cd01 128.4(9) . 2_664
C27 N6 C25 108.9(11) . .
C27 N6 C22 124.4(11) . .
C25 N6 C22 126.5(11) . .
C26 N7 C27 102.1(10) . .
C26 N7 Cd01 130.0(8) . .
C27 N7 Cd01 127.6(10) . .
S1 O2 Cd01 129.7(6) . .
S2 O1S S2 23.8(7) 4_567 .
S2 O1S Cd01 107.4(6) 4_567 .
S2 O1S Cd01 130.2(7) . .
S2 O2S S2 26.2(7) 4_567 .
O1 S1 O2 112.0(7) . .
O1 S1 O3 113.2(7) . .
O2 S1 O3 112.6(6) . .
O1 S1 C28 105.9(6) . .
O2 S1 C28 105.3(6) . .
O3 S1 C28 107.1(5) . .
S2 O3S S2 3.3(10) . 4_567
S2 O3S Cd01 101.4(11) . 4_567
S2 O3S Cd01 103.0(9) 4_567 4_567
S2 S2 O2S 76.9(4) 4_567 .
S2 S2 O1S 89(3) 4_567 4_567
O2S S2 O1S 119.6(13) . 4_567
S2 S2 O3S 168(4) 4_567 .
O2S S2 O3S 107.9(10) . .
O1S S2 O3S 97.5(10) 4_567 .
S2 S2 O1S 67(3) 4_567 .
O2S S2 O1S 111.8(10) . .
O1S S2 O1S 115.7(9) 4_567 .
O3S S2 O1S 101.1(12) . .
S2 S2 O3S 8(3) 4_567 4_567
O2S S2 O3S 80.6(7) . 4_567
O1S S2 O3S 80.6(9) 4_567 4_567
O3S S2 O3S 170.9(16) . 4_567
O1S S2 O3S 72.1(7) . 4_567

loop_
_geom_bond_atom_site_label_1
_geom_bond_atom_site_label_2
_geom_bond_distance
_geom_bond_site_symmetry_2
C1 C2 1.375(19) .
C1 N1 1.358(17) .
C1 H1 0.9300 .
C2 N2 1.264(17) .
C2 H2 0.9300 .
C3 N2 1.277(15) .
C3 N1 1.364(15) .
C3 H3 0.9300 .
C4 C5 1.388(18) .
C4 C9 1.371(16) .
C4 N2 1.500(15) .
C5 C6 1.360(15) .
C5 H5 0.9300 .
C6 C7 1.413(16) .
C6 H6 0.9300 .
C7 C8 1.379(16) .
C7 N3 1.423(13) .
C8 C9 1.366(15) .
C8 H8 0.9300 .
C9 H9 0.9300 .
C10 C11 1.363(16) .
C10 C15 1.381(16) .
C10 N3 1.430(12) .
C11 C12 1.400(15) .
C11 H11 0.9300 .
C12 C13 1.384(16) .
C12 H12 0.9300 .
C13 C14 1.357(17) .
C13 N4 1.462(13) .
C14 C15 1.422(16) .
C14 H14 0.9300 .
C15 H15 0.9300 .
C16 N4 1.312(16) .
C16 C17 1.355(18) .
C16 H16 0.9300 .
C17 N5 1.386(16) .
C17 H17 0.9300 .
C18 N5 1.341(15) .
C18 N4 1.326(14) .
C18 H18 0.9300 .
C19 C20 1.379(17) .
C19 N3 1.410(14) .
C19 C24 1.406(18) .
C20 C21 1.378(16) .
C20 H20 0.9300 .
C21 C22 1.349(18) .
C21 H21 0.9300 .
C22 C23 1.370(16) .
C22 N6 1.469(14) .
C23 C24 1.368(15) .
C23 H23 0.9300 .
C24 H24 0.9300 .
C25 N6 1.319(17) .
C25 C26 1.345(18) .
C25 H25 0.9300 .
C26 N7 1.357(17) .
C26 H26 0.9300 .
C27 N6 1.291(15) .
C27 N7 1.331(14) .
C27 H27 0.9300 .
C28 C29 1.355(19) .
C28 C32 1.449(18) 3_656
C28 S1 1.782(11) .
C29 C30 1.417(18) .
C29 H29 0.9300 .
C30 C31 1.322(18) .
C30 H30 0.9300 .
C31 C32 1.417(17) .
C31 H31 0.9300 .
C32 C32 1.44(2) 3_656
Cd01 N7 2.204(11) .
Cd01 N1 2.228(10) 1_445
Cd01 N5 2.283(10) 2_665
Cd01 O1S 2.390(9) .
Cd01 O3S 2.436(18) 4_567
Cd01 O2 2.424(8) .
O1 S1 1.415(11) .
O2 S1 1.429(11) .
O3 S1 1.461(9) .
O1S S2 1.384(18) 4_567
O1S S2 1.500(17) .
O2S S2 1.332(15) 4_567
O2S S2 1.332(15) .
O3S S2 1.49(2) .
O3S S2 2.090(19) 4_567
S2 S2 0.604(15) 4_567
